data_7236250
loop_
_publ_author_name
'Sha, Jing-Quan'
'Zhong, Xiao-Hua'
'Wu, Lian-He'
'Liu, Guo-Dong'
'Sheng, Ning'

_publ_section_title
;
 Nontoxic and renewable metal--organic framework based on \a-cyclodextrin
 with efficient drug delivery
;
_journal_issue 86
_journal_name_full 'RSC Advances'
_journal_page_first 82977
_journal_paper_doi 10.1039/C6RA16549D
_journal_volume 6
_journal_year 2016
_chemical_formula_moiety 'C35.64 H14 O30, O, 0.362(C)'
_chemical_formula_sum 'C36 H14 O31'
_chemical_formula_weight 942.47
_space_group_crystal_system orthorhombic
_space_group_IT_number 19
_space_group_name_Hall 'P 2ac 2ab'
_space_group_name_H-M_alt 'P 21 21 21'
_atom_sites_solution_hydrogens geom
_audit_creation_method SHELXL-2014/7
_audit_update_record
;
2016-06-15 deposited with the CCDC.
2016-09-02 downloaded from the CCDC.
;
_cell_angle_alpha 90
_cell_angle_beta 90
_cell_angle_gamma 90
_cell_formula_units_Z 4
_cell_length_a 9.3667(8)
_cell_length_b 20.0172(14)
_cell_length_c 25.3123(18)
_cell_measurement_reflns_used 14143
_cell_measurement_temperature 298(2)
_cell_measurement_theta_max 25
_cell_measurement_theta_min 3.386
_cell_volume 4745.9(6)
_computing_cell_refinement 'Bruker FRAMBO'
_computing_data_collection 'Bruker FRAMBO'
_computing_data_reduction 'Bruker SHELXTL'
_computing_molecular_graphics 'Bruker SHELXTL'
_computing_publication_material 'Bruker SHELXTL'
_computing_structure_refinement 'SHELXL-2014/7 (Sheldrick, 2014)'
_computing_structure_solution 'Bruker SHELXTL'
_diffrn_ambient_temperature 298(2)
_diffrn_measured_fraction_theta_full 0.995
_diffrn_measured_fraction_theta_max 0.995
_diffrn_measurement_device_type 'multiwire proportional'
_diffrn_measurement_method 'phi and omega scans'
_diffrn_radiation_monochromator graphite
_diffrn_radiation_source 'sealed tube'
_diffrn_radiation_type MoK\a
_diffrn_radiation_wavelength 0.71073
_diffrn_reflns_av_R_equivalents 0.0431
_diffrn_reflns_av_unetI/netI 0.0843
_diffrn_reflns_Laue_measured_fraction_full 0.995
_diffrn_reflns_Laue_measured_fraction_max 0.995
_diffrn_reflns_limit_h_max 11
_diffrn_reflns_limit_h_min -11
_diffrn_reflns_limit_k_max 23
_diffrn_reflns_limit_k_min -15
_diffrn_reflns_limit_l_max 30
_diffrn_reflns_limit_l_min -21
_diffrn_reflns_number 14143
_diffrn_reflns_point_group_measured_fraction_full 0.964
_diffrn_reflns_point_group_measured_fraction_max 0.964
_diffrn_reflns_theta_full 24.999
_diffrn_reflns_theta_max 24.999
_diffrn_reflns_theta_min 3.386
_exptl_absorpt_coefficient_mu 0.121
_exptl_crystal_colour colourless
_exptl_crystal_density_diffrn 1.319
_exptl_crystal_description block
_exptl_crystal_F_000 1912.0
_refine_diff_density_max 0.828
_refine_diff_density_min -0.615
_refine_diff_density_rms 0.131
_refine_ls_abs_structure_details
;
 Flack x determined using 1643 quotients [(I+)-(I-)]/[(I+)+(I-)]
 (Parsons, Flack and Wagner, Acta Cryst. B69 (2013) 249-259).
;
_refine_ls_abs_structure_Flack 0.6(8)
_refine_ls_extinction_method none
_refine_ls_goodness_of_fit_ref 1.026
_refine_ls_hydrogen_treatment constr
_refine_ls_matrix_type full
_refine_ls_number_parameters 623
_refine_ls_number_reflns 8054
_refine_ls_number_restraints 30
_refine_ls_restrained_S_all 1.025
_refine_ls_R_factor_all 0.1297
_refine_ls_R_factor_gt 0.1003
_refine_ls_shift/su_max 0.000
_refine_ls_shift/su_mean 0.000
_refine_ls_structure_factor_coef Fsqd
_refine_ls_weighting_details 'w=1/[\s^2^(Fo^2^)+(0.2000P)^2^] where P=(Fo^2^+2Fc^2^)/3'
_refine_ls_weighting_scheme calc
_refine_ls_wR_factor_gt 0.2653
_refine_ls_wR_factor_ref 0.2911
_reflns_Friedel_coverage 0.731
_reflns_Friedel_fraction_full 0.925
_reflns_Friedel_fraction_max 0.925
_reflns_number_gt 5297
_reflns_number_total 8351
_reflns_threshold_expression 'I > 2\s(I)'
_cod_data_source_file c6ra16549d2.cif
_cod_data_source_block shelx
_cod_database_code 7236250
_shelx_shelxl_version_number 2014/7
_shelx_space_group_comment
;
The symmetry employed for this shelxl refinement is uniquely defined
by the following loop, which should always be used as a source of
symmetry information in preference to the above space-group names.
They are only intended as comments.
;

loop_
_space_group_symop_operation_xyz
'x, y, z'
'-x+1/2, -y, z+1/2'
'x+1/2, -y+1/2, -z'
'-x, y+1/2, -z+1/2'

loop_
_atom_site_label
_atom_site_type_symbol
_atom_site_fract_x
_atom_site_fract_y
_atom_site_fract_z
_atom_site_U_iso_or_equiv
_atom_site_adp_type
_atom_site_occupancy
_atom_site_site_symmetry_order
_atom_site_calc_flag
_atom_site_refinement_flags_posn
_atom_site_refinement_flags_adp
_atom_site_refinement_flags_occupancy
_atom_site_disorder_assembly
_atom_site_disorder_group
C1 C 0.9528(9) 0.9723(4) 0.9069(4) 0.0317(19) Uani 1 1 d . . . . .
C2 C 1.0496(11) 0.9992(4) 0.8614(4) 0.041(2) Uani 1 1 d . . . . .
C3 C 1.2064(10) 1.0054(4) 0.8812(3) 0.036(2) Uani 1 1 d . . . . .
O001 O 1.1818(7) 1.1882(3) 0.8750(2) 0.0369(15) Uani 1 1 d . . . . .
H001 H 1.1419 1.2246 0.8773 0.055 Uiso 1 1 calc R U . . .
C5 C 1.1762(11) 0.9244(5) 0.9472(4) 0.050(3) Uani 1 1 d . . . . .
C6 C 1.0167(10) 0.9097(4) 0.9299(3) 0.033(2) Uani 1 1 d . . . . .
C7 C 0.8937(12) 0.8278(4) 0.9838(4) 0.049(3) Uani 1 1 d . . . . .
C8A C 1.2517(15) 0.8587(7) 0.9639(5) 0.034(3) Uani 0.638(16) 1 d . U P A 1
C8B C 1.250(3) 0.8105(13) 0.9182(11) 0.043(7) Uani 0.362(16) 1 d . U P A 2
C9 C 0.9518(17) 0.8354(6) 1.0739(5) 0.074(4) Uani 1 1 d . . . . .
C10 C 1.3237(9) 1.1055(4) 0.9207(3) 0.0275(17) Uani 1 1 d . . . . .
C11 C 1.0716(9) 1.2022(5) 1.2295(3) 0.038(2) Uani 1 1 d . . . . .
C12 C 1.2493(9) 1.1726(4) 0.9246(3) 0.0287(18) Uani 1 1 d . . . . .
C13 C 0.7343(11) 0.8261(5) 0.9945(4) 0.046(2) Uani 1 1 d . . . . .
C14 C 1.2875(9) 1.2440(5) 1.1876(3) 0.037(2) Uani 1 1 d . . . . .
C15 C 0.930(2) 0.9415(5) 1.2167(5) 0.086(5) Uani 1 1 d . . . . .
C16 C 0.8124(18) 0.9901(6) 1.2354(4) 0.076(5) Uani 1 1 d . . . . .
C17 C 0.6762(18) 0.9853(7) 1.2063(4) 0.075(4) Uani 1 1 d . . . . .
C18 C 0.635(2) 0.9125(7) 1.2034(4) 0.102(7) Uani 1 1 d . . . . .
C19 C 0.6983(14) 0.8684(6) 1.0442(4) 0.058(3) Uani 1 1 d . . . . .
C20 C 1.3764(10) 1.1692(4) 1.1209(3) 0.0336(19) Uani 1 1 d . . . . .
C21 C 1.058(3) 0.9415(8) 1.2560(8) 0.118(7) Uani 1 1 d . . . . .
C22 C 1.1120(12) 1.1313(6) 1.2477(5) 0.058(3) Uani 1 1 d . . . . .
C23 C 0.750(3) 0.8681(6) 1.1832(4) 0.111(8) Uani 1 1 d . . . . .
C24 C 0.9147(9) 1.2024(4) 1.2124(4) 0.036(2) Uani 1 1 d . . . . .
C25 C 0.8705(12) 1.1007(5) 1.2710(3) 0.046(2) Uani 1 1 d . . . . .
C26 C 0.8209(9) 1.1708(5) 1.2540(3) 0.038(2) Uani 1 1 d . . . . .
C27 C 1.3496(10) 1.2292(4) 0.9393(3) 0.0317(19) Uani 1 1 d . . . . .
C28 C 1.4369(9) 1.2087(4) 0.9874(3) 0.0271(17) Uani 1 1 d . . . . .
C29 C 1.5261(10) 1.0332(4) 0.9583(5) 0.049(3) Uani 1 1 d . . . . .
C30 C 1.4218(9) 1.0910(4) 0.9665(4) 0.035(2) Uani 1 1 d . . . . .
C31 C 1.3861(9) 1.2266(4) 1.0809(3) 0.0278(17) Uani 1 1 d . . . . .
C32 C 1.2829(9) 1.2833(4) 1.0942(3) 0.0307(18) Uani 1 1 d . . . . .
C33 C 1.3032(12) 1.3042(4) 1.1521(3) 0.041(2) Uani 1 1 d . . . . .
C34 C 1.045(2) 0.8009(8) 1.1153(5) 0.095(5) Uani 1 1 d . . . . .
C35 C 0.7947(16) 0.8410(5) 1.0896(4) 0.060(3) Uani 1 1 d . . . . .
C36 C 1.4931(11) 1.1171(5) 1.1152(4) 0.047(2) Uani 1 1 d . . . . .
C37 C 1.2576(13) 1.1272(11) 1.2768(9) 0.118(9) Uani 1 1 d . . . . .
O1 O 1.3893(6) 1.1949(3) 1.1742(2) 0.0346(14) Uani 1 1 d . . . . .
O2 O 1.6321(7) 1.1445(3) 1.1255(2) 0.0411(15) Uani 1 1 d . . . . .
O3 O 0.9692(10) 0.7989(4) 1.0270(3) 0.066(2) Uani 1 1 d . . . . .
O4 O 1.1477(6) 1.2198(4) 1.1825(2) 0.0458(17) Uani 1 1 d . . . . .
O5 O 0.6597(8) 0.8524(4) 0.9487(3) 0.0531(18) Uani 1 1 d . . . . .
H5 H 0.7179 0.8630 0.9260 0.080 Uiso 1 1 calc R U . . .
O6 O 1.167(2) 0.8958(6) 1.2385(6) 0.150(7) Uani 1 1 d . . . . .
H6 H 1.1329 0.8582 1.2361 0.225 Uiso 1 1 calc R U . . .
O7 O 0.7760(14) 0.8903(4) 1.1298(3) 0.090(4) Uani 1 1 d . . . . .
O8 O 0.6776(7) 1.1625(4) 1.2355(3) 0.0533(19) Uani 1 1 d . . . . .
O9 O 1.0022(9) 1.0618(4) 0.8427(3) 0.070(2) Uani 1 1 d . . . . .
H9 H 1.0665 1.0894 0.8459 0.106 Uiso 1 1 calc R U . . .
O10 O 0.8175(6) 0.9558(3) 0.8860(3) 0.0430(16) Uani 1 1 d . . . . .
H10 H 0.8020 0.9159 0.8905 0.065 Uiso 1 1 calc R U . . .
O12 O 0.8628(11) 1.0595(3) 1.2270(2) 0.059(2) Uani 1 1 d . . . . .
O13 O 1.2086(6) 1.0577(3) 0.9201(2) 0.0327(14) Uani 1 1 d . . . . .
O14 O 0.8737(8) 1.2724(3) 1.2056(3) 0.0518(18) Uani 1 1 d . . . . .
H14 H 0.9247 1.2897 1.1831 0.078 Uiso 1 1 calc R U . . .
O15 O 0.5558(12) 0.8611(6) 1.0586(4) 0.098(3) Uani 1 1 d . . . . .
H15 H 0.5394 0.8840 1.0848 0.147 Uiso 1 1 calc R U . . .
O16 O 0.5612(13) 1.0229(5) 1.2313(3) 0.098(4) Uani 1 1 d . . . . .
H16 H 0.5915 1.0414 1.2580 0.146 Uiso 1 1 calc R U . . .
O17 O 1.0097(14) 0.7317(5) 1.1220(3) 0.094(3) Uani 1 1 d . . . . .
H17 H 0.9262 0.7284 1.1314 0.141 Uiso 1 1 calc R U . . .
O18 O 0.8695(19) 0.8762(4) 1.2151(3) 0.120(5) Uani 1 1 d . . . . .
O19 O 0.5022(19) 0.9050(6) 1.1729(4) 0.136(6) Uani 1 1 d . . . . .
H19 H 0.5142 0.8775 1.1494 0.204 Uiso 1 1 calc R U . . .
O20 O 1.2562(7) 0.9458(3) 0.9013(3) 0.0422(16) Uani 1 1 d . . . . .
O21 O 1.6156(8) 1.0467(3) 0.9133(4) 0.061(2) Uani 1 1 d . . . . .
H21 H 1.6713 1.0155 0.9090 0.091 Uiso 1 1 calc R U . . .
O22 O 1.5113(6) 1.1484(3) 0.9770(2) 0.0331(13) Uani 1 1 d . . . . .
O23 O 1.2798(8) 1.2875(3) 0.9524(2) 0.0426(16) Uani 1 1 d . . . . .
H23 H 1.2319 1.3001 0.9272 0.064 Uiso 1 1 calc R U . . .
O24 O 1.3428(6) 1.2004(3) 1.0305(2) 0.0305(13) Uani 1 1 d . . . . .
O25 O 1.1993(11) 1.3534(4) 1.1645(3) 0.078(3) Uani 1 1 d . . . . .
H25 H 1.2097 1.3857 1.1450 0.117 Uiso 1 1 calc R U . . .
O26 O 1.3139(7) 1.3403(3) 1.0621(2) 0.0381(15) Uani 1 1 d . . . . .
H26 H 1.3039 1.3305 1.0308 0.057 Uiso 1 1 calc R U . . .
O27 O 0.9346(8) 0.8942(3) 0.9745(2) 0.0447(16) Uani 1 1 d . . . . .
O28 O 1.2652(14) 1.1789(10) 1.3197(6) 0.156(8) Uani 1 1 d . . . . .
O29 O 1.0168(8) 1.1080(4) 1.2887(2) 0.0475(17) Uani 1 1 d . . . . .
O11 O 1.291(7) 0.890(3) 1.0133(19) 0.42(2) Uani 1 1 d . U . . .
O1WA O 0.4810(18) 0.7412(8) 1.2049(6) 0.087(5) Uani 0.638(16) 1 d . U P A 1
O1WB O 0.4153(15) 0.7483(7) 1.1561(5) 0.023(4) Uani 0.362(16) 1 d . U P A 2

loop_
_atom_site_aniso_label
_atom_site_aniso_U_11
_atom_site_aniso_U_22
_atom_site_aniso_U_33
_atom_site_aniso_U_23
_atom_site_aniso_U_13
_atom_site_aniso_U_12
C1 0.018(4) 0.034(4) 0.044(5) -0.004(4) -0.002(4) -0.001(3)
C2 0.046(6) 0.035(5) 0.040(5) -0.004(4) -0.009(4) -0.001(4)
C3 0.038(5) 0.031(4) 0.038(5) -0.010(4) 0.005(4) 0.003(4)
O001 0.036(3) 0.026(3) 0.049(4) 0.003(3) -0.010(3) 0.001(3)
C5 0.041(6) 0.040(5) 0.068(7) 0.031(5) -0.015(5) 0.009(5)
C6 0.034(5) 0.024(4) 0.040(5) 0.003(4) -0.009(4) -0.002(4)
C7 0.068(7) 0.030(5) 0.050(6) 0.006(4) -0.015(6) -0.012(5)
C8A 0.033(4) 0.034(4) 0.035(4) 0.0012(14) -0.0011(14) 0.0001(14)
C8B 0.042(7) 0.042(7) 0.045(7) 0.000(3) 0.000(3) 0.001(3)
C9 0.098(11) 0.063(7) 0.061(8) 0.016(6) -0.035(8) 0.011(7)
C10 0.024(4) 0.022(4) 0.037(4) -0.003(3) 0.003(4) -0.007(3)
C11 0.026(4) 0.064(6) 0.026(4) 0.018(4) 0.008(4) 0.003(4)
C12 0.024(4) 0.041(5) 0.021(4) 0.000(3) -0.004(3) -0.002(4)
C13 0.041(5) 0.048(6) 0.047(6) 0.007(4) -0.013(5) 0.004(5)
C14 0.023(4) 0.058(6) 0.031(4) -0.003(4) -0.002(4) -0.010(4)
C15 0.167(16) 0.030(6) 0.061(8) 0.006(5) -0.005(9) 0.011(7)
C16 0.139(13) 0.064(7) 0.025(5) 0.020(5) -0.014(7) -0.043(9)
C17 0.118(12) 0.079(8) 0.027(5) -0.006(5) -0.001(7) -0.031(8)
C18 0.21(2) 0.074(9) 0.027(5) 0.018(6) -0.034(9) -0.074(12)
C19 0.061(7) 0.067(7) 0.046(6) 0.013(5) 0.000(6) 0.005(6)
C20 0.038(5) 0.034(4) 0.028(4) 0.004(3) -0.004(4) 0.003(4)
C21 0.17(2) 0.071(10) 0.113(13) 0.033(9) -0.054(14) -0.006(12)
C22 0.035(5) 0.071(7) 0.067(7) 0.036(6) 0.008(5) 0.017(5)
C23 0.28(3) 0.032(6) 0.023(5) 0.001(5) 0.004(10) -0.026(10)
C24 0.025(4) 0.036(5) 0.047(5) 0.002(4) -0.007(4) -0.004(4)
C25 0.058(6) 0.055(6) 0.025(4) 0.002(4) -0.009(5) -0.012(5)
C26 0.028(5) 0.054(6) 0.033(5) -0.014(4) 0.005(4) 0.002(4)
C27 0.034(5) 0.029(4) 0.032(4) -0.006(3) 0.003(4) 0.003(4)
C28 0.028(4) 0.027(4) 0.026(4) -0.003(3) 0.003(4) 0.004(3)
C29 0.031(5) 0.029(5) 0.086(8) 0.000(5) -0.003(5) 0.010(4)
C30 0.029(5) 0.026(4) 0.050(5) -0.008(4) -0.008(4) 0.003(4)
C31 0.027(4) 0.026(4) 0.030(4) 0.002(3) 0.000(4) -0.005(3)
C32 0.031(4) 0.036(4) 0.026(4) 0.002(3) -0.002(4) 0.005(4)
C33 0.058(6) 0.035(5) 0.029(5) -0.009(4) 0.003(4) 0.008(5)
C34 0.121(13) 0.090(10) 0.072(9) 0.035(8) -0.061(9) 0.011(9)
C35 0.106(10) 0.045(6) 0.028(5) 0.011(4) -0.017(6) -0.006(6)
C36 0.046(6) 0.056(6) 0.038(5) -0.013(4) -0.009(5) 0.006(5)
C37 0.023(6) 0.175(17) 0.155(16) 0.131(15) 0.030(9) 0.037(9)
O1 0.028(3) 0.053(4) 0.023(3) 0.005(3) -0.004(3) 0.004(3)
O2 0.038(3) 0.049(4) 0.036(3) -0.003(3) 0.002(3) 0.001(3)
O3 0.081(6) 0.055(4) 0.062(5) 0.030(4) -0.019(4) 0.002(4)
O4 0.026(3) 0.090(5) 0.021(3) 0.010(3) 0.006(3) -0.013(3)
O5 0.048(4) 0.071(5) 0.040(4) 0.019(3) -0.015(3) -0.007(4)
O6 0.192(17) 0.080(8) 0.178(13) 0.045(8) -0.083(13) 0.000(9)
O7 0.192(12) 0.039(4) 0.040(4) 0.015(3) -0.014(6) -0.002(5)
O8 0.023(3) 0.091(5) 0.046(4) -0.010(4) -0.005(3) -0.014(4)
O9 0.060(5) 0.061(5) 0.090(6) 0.041(4) -0.027(5) -0.009(4)
O10 0.023(3) 0.048(4) 0.058(4) -0.009(3) -0.011(3) 0.004(3)
O12 0.114(7) 0.039(4) 0.024(3) 0.004(3) 0.001(4) -0.015(4)
O13 0.029(3) 0.033(3) 0.037(3) -0.010(3) 0.008(3) -0.009(2)
O14 0.042(4) 0.048(4) 0.065(4) -0.001(3) -0.008(4) 0.007(3)
O15 0.092(8) 0.136(9) 0.066(6) 0.015(6) 0.035(6) -0.003(7)
O16 0.136(9) 0.103(7) 0.054(5) -0.016(5) 0.004(6) -0.083(7)
O17 0.131(9) 0.078(6) 0.073(6) 0.038(5) 0.006(6) 0.007(6)
O18 0.267(17) 0.047(5) 0.046(5) 0.019(4) -0.052(8) -0.008(7)
O19 0.244(17) 0.105(8) 0.058(5) -0.003(5) -0.036(8) -0.089(10)
O20 0.030(3) 0.030(3) 0.066(4) -0.013(3) -0.007(3) 0.007(3)
O21 0.041(4) 0.033(3) 0.108(6) -0.011(4) 0.012(5) 0.014(3)
O22 0.022(3) 0.032(3) 0.046(3) -0.002(3) -0.003(3) 0.006(2)
O23 0.056(4) 0.034(3) 0.037(3) -0.004(3) -0.011(3) 0.010(3)
O24 0.029(3) 0.036(3) 0.026(3) 0.000(2) 0.000(2) -0.006(3)
O25 0.111(7) 0.073(5) 0.048(4) -0.003(4) 0.016(5) 0.044(5)
O26 0.049(4) 0.029(3) 0.036(3) 0.004(2) 0.003(3) -0.001(3)
O27 0.054(4) 0.034(3) 0.046(4) 0.002(3) 0.000(3) -0.007(3)
O28 0.101(9) 0.256(18) 0.112(9) 0.120(11) -0.072(8) -0.104(11)
O29 0.044(4) 0.063(4) 0.035(3) 0.014(3) -0.004(3) -0.005(3)
O11 0.42(2) 0.42(2) 0.42(2) 0.001(3) 0.000(3) 0.000(3)
O1WA 0.085(6) 0.090(6) 0.086(6) 0.003(3) 0.001(3) -0.004(3)
O1WB 0.021(5) 0.024(5) 0.023(5) 0.001(3) 0.001(3) -0.001(3)

loop_
_atom_type_symbol
_atom_type_description
_atom_type_scat_dispersion_real
_atom_type_scat_dispersion_imag
_atom_type_scat_source
C C 0.0033 0.0016 'International Tables Vol C Tables 4.2.6.8 and 6.1.1.4'
H H 0.0000 0.0000 'International Tables Vol C Tables 4.2.6.8 and 6.1.1.4'
O O 0.0106 0.0060 'International Tables Vol C Tables 4.2.6.8 and 6.1.1.4'
Na Na 0.0362 0.0249 'International Tables Vol C Tables 4.2.6.8 and 6.1.1.4'

loop_
_geom_angle_atom_site_label_1
_geom_angle_atom_site_label_2
_geom_angle_atom_site_label_3
_geom_angle
O10 C1 C6 107.9(7)
O10 C1 C2 109.0(7)
C6 C1 C2 110.0(7)
O9 C2 C3 109.5(8)
O9 C2 C1 111.9(8)
C3 C2 C1 109.8(7)
O20 C3 O13 111.8(7)
O20 C3 C2 111.7(7)
O13 C3 C2 106.9(7)
C12 O001 H001 109.5
O20 C5 C8A 103.5(9)
O20 C5 C6 108.8(7)
C8A C5 C6 110.4(8)
O27 C6 C1 106.2(7)
O27 C6 C5 109.6(7)
C1 C6 C5 109.1(7)
O27 C7 O3 112.2(8)
O27 C7 C13 108.6(8)
O3 C7 C13 110.1(9)
O11 C8A C5 89(2)
O3 C9 C35 111.8(11)
O3 C9 C34 106.2(11)
C35 C9 C34 113.8(12)
O13 C10 C30 109.6(6)
O13 C10 C12 104.2(6)
C30 C10 C12 113.6(6)
O4 C11 C24 104.0(7)
O4 C11 C22 110.7(8)
C24 C11 C22 108.9(8)
O001 C12 C10 109.8(6)
O001 C12 C27 108.9(6)
C10 C12 C27 113.1(7)
O5 C13 C7 108.9(8)
O5 C13 C19 110.2(8)
C7 C13 C19 110.2(9)
O4 C14 O1 111.6(7)
O4 C14 C33 108.2(8)
O1 C14 C33 110.3(7)
O18 C15 C16 107.7(15)
O18 C15 C21 108.9(11)
C16 C15 C21 110.6(13)
C17 C16 O12 105.3(10)
C17 C16 C15 115.0(11)
O12 C16 C15 108.6(12)
O16 C17 C16 112.9(10)
O16 C17 C18 109.4(14)
C16 C17 C18 107.9(13)
O19 C18 C23 111.7(12)
O19 C18 C17 109.8(14)
C23 C18 C17 114.3(16)
O15 C19 C13 111.3(10)
O15 C19 C35 109.0(10)
C13 C19 C35 106.3(9)
O1 C20 C36 105.9(7)
O1 C20 C31 110.1(6)
C36 C20 C31 114.1(8)
O6 C21 C15 110.4(15)
O29 C22 C11 111.2(8)
O29 C22 C37 100.7(8)
C11 C22 C37 114.0(12)
O18 C23 O7 111.6(17)
O18 C23 C18 108.3(10)
O7 C23 C18 105.1(12)
O14 C24 C26 109.4(7)
O14 C24 C11 106.8(7)
C26 C24 C11 111.1(7)
O12 C25 O29 110.9(9)
O12 C25 C26 107.6(7)
O29 C25 C26 106.3(8)
O8 C26 C24 111.5(7)
O8 C26 C25 105.6(8)
C24 C26 C25 113.7(8)
O23 C27 C12 113.4(7)
O23 C27 C28 106.9(6)
C12 C27 C28 109.2(7)
O24 C28 O22 110.4(6)
O24 C28 C27 108.3(7)
O22 C28 C27 110.2(6)
O21 C29 C30 109.8(8)
O22 C30 C10 110.0(6)
O22 C30 C29 104.8(7)
C10 C30 C29 115.5(8)
O24 C31 C32 106.7(6)
O24 C31 C20 107.2(6)
C32 C31 C20 112.0(7)
O26 C32 C31 109.9(7)
O26 C32 C33 107.4(7)
C31 C32 C33 109.5(7)
O25 C33 C14 110.8(8)
O25 C33 C32 108.4(8)
C14 C33 C32 109.8(7)
O17 C34 C9 112.5(12)
O7 C35 C9 110.8(11)
O7 C35 C19 102.2(9)
C9 C35 C19 113.0(9)
O2 C36 C20 112.0(8)
O28 C37 C22 110.3(12)
C14 O1 C20 114.5(6)
C9 O3 C7 112.4(8)
C14 O4 C11 118.3(7)
C13 O5 H5 109.5
C21 O6 H6 109.5
C35 O7 C23 118.3(8)
C2 O9 H9 109.5
C1 O10 H10 109.5
C25 O12 C16 117.3(7)
C3 O13 C10 120.1(6)
C24 O14 H14 109.5
C19 O15 H15 109.5
C17 O16 H16 109.5
C34 O17 H17 109.5
C23 O18 C15 116.3(10)
C18 O19 H19 109.5
C3 O20 C5 112.2(7)
C29 O21 H21 109.5
C28 O22 C30 115.2(6)
C27 O23 H23 109.5
C28 O24 C31 117.8(6)
C33 O25 H25 109.5
C32 O26 H26 109.5
C6 O27 C7 119.8(7)
C22 O29 C25 113.1(7)

loop_
_geom_bond_atom_site_label_1
_geom_bond_atom_site_label_2
_geom_bond_distance
C1 O10 1.413(10)
C1 C6 1.505(12)
C1 C2 1.561(13)
C2 O9 1.412(12)
C2 C3 1.557(14)
C3 O20 1.379(11)
C3 O13 1.438(10)
O001 C12 1.439(10)
O001 H001 0.8200
C5 O20 1.447(12)
C5 C8A 1.552(16)
C5 C6 1.584(13)
C6 O27 1.400(11)
C7 O27 1.403(11)
C7 O3 1.424(12)
C7 C13 1.517(16)
C8A O11 1.44(5)
C9 O3 1.403(16)
C9 C35 1.53(2)
C9 C34 1.531(16)
C10 O13 1.441(9)
C10 C30 1.509(12)
C10 C12 1.516(11)
C11 O4 1.430(10)
C11 C24 1.532(12)
C11 C22 1.538(14)
C12 C27 1.519(12)
C13 O5 1.451(11)
C13 C19 1.554(16)
C14 O4 1.403(11)
C14 O1 1.411(12)
C14 C33 1.510(13)
C15 O18 1.426(17)
C15 C16 1.54(2)
C15 C21 1.56(3)
C16 C17 1.48(2)
C16 O12 1.483(13)
C17 O16 1.46(2)
C17 C18 1.509(18)
C18 O19 1.47(2)
C18 C23 1.48(3)
C19 O15 1.391(16)
C19 C35 1.562(16)
C20 O1 1.449(10)
C20 C36 1.517(14)
C20 C31 1.535(11)
C21 O6 1.44(3)
C22 O29 1.445(13)
C22 C37 1.55(2)
C23 O18 1.39(3)
C23 O7 1.444(13)
C24 O14 1.463(11)
C24 C26 1.509(13)
C25 O12 1.388(11)
C25 O29 1.449(13)
C25 C26 1.539(14)
C26 O8 1.431(11)
C27 O23 1.378(10)
C27 C28 1.522(12)
C28 O24 1.412(10)
C28 O22 1.419(9)
C29 O21 1.439(14)
C29 C30 1.530(12)
C30 O22 1.445(10)
C31 O24 1.439(9)
C31 C32 1.528(11)
C32 O26 1.430(10)
C32 C33 1.537(12)
C33 O25 1.419(13)
C34 O17 1.435(18)
C35 O7 1.429(14)
C36 O2 1.436(13)
C37 O28 1.50(3)
O5 H5 0.8200
O6 H6 0.8200
O9 H9 0.8200
O10 H10 0.8200
O14 H14 0.8200
O15 H15 0.8200
O16 H16 0.8200
O17 H17 0.8200
O19 H19 0.8200
O21 H21 0.8200
O23 H23 0.8200
O25 H25 0.8200
O26 H26 0.8200

loop_
_geom_torsion_atom_site_label_1
_geom_torsion_atom_site_label_2
_geom_torsion_atom_site_label_3
_geom_torsion_atom_site_label_4
_geom_torsion
O10 C1 C2 O9 68.5(9)
C6 C1 C2 O9 -173.4(7)
O10 C1 C2 C3 -169.7(6)
C6 C1 C2 C3 -51.6(9)
O9 C2 C3 O20 178.3(7)
C1 C2 C3 O20 55.1(9)
O9 C2 C3 O13 55.6(9)
C1 C2 C3 O13 -67.6(9)
O10 C1 C6 O27 -68.9(8)
C2 C1 C6 O27 172.3(7)
O10 C1 C6 C5 172.9(7)
C2 C1 C6 C5 54.2(9)
O20 C5 C6 O27 -175.2(7)
C8A C5 C6 O27 71.9(10)
O20 C5 C6 C1 -59.3(10)
C8A C5 C6 C1 -172.2(9)
O20 C5 C8A O11 117(3)
C6 C5 C8A O11 -127(3)
O13 C10 C12 O001 -72.4(7)
C30 C10 C12 O001 168.4(7)
O13 C10 C12 C27 165.8(6)
C30 C10 C12 C27 46.5(9)
O27 C7 C13 O5 59.9(10)
O3 C7 C13 O5 -176.9(7)
O27 C7 C13 C19 -61.1(10)
O3 C7 C13 C19 62.2(10)
O18 C15 C16 C17 -50.9(13)
C21 C15 C16 C17 -169.8(11)
O18 C15 C16 O12 -168.6(9)
C21 C15 C16 O12 72.5(12)
O12 C16 C17 O16 -71.0(12)
C15 C16 C17 O16 169.5(9)
O12 C16 C17 C18 168.0(11)
C15 C16 C17 C18 48.5(14)
O16 C17 C18 O19 58.9(14)
C16 C17 C18 O19 -178.0(12)
O16 C17 C18 C23 -174.5(10)
C16 C17 C18 C23 -51.4(13)
O5 C13 C19 O15 67.1(11)
C7 C13 C19 O15 -172.7(9)
O5 C13 C19 C35 -174.4(9)
C7 C13 C19 C35 -54.2(11)
O18 C15 C21 O6 61.5(19)
C16 C15 C21 O6 179.6(13)
O4 C11 C22 O29 -168.9(8)
C24 C11 C22 O29 -55.1(11)
O4 C11 C22 C37 78.2(13)
C24 C11 C22 C37 -168.1(11)
O19 C18 C23 O18 -177.8(9)
C17 C18 C23 O18 56.7(12)
O19 C18 C23 O7 62.8(15)
C17 C18 C23 O7 -62.8(16)
O4 C11 C24 O14 -72.9(9)
C22 C11 C24 O14 169.0(8)
O4 C11 C24 C26 168.0(7)
C22 C11 C24 C26 49.8(10)
O14 C24 C26 O8 70.3(9)
C11 C24 C26 O8 -172.1(8)
O14 C24 C26 C25 -170.4(7)
C11 C24 C26 C25 -52.8(10)
O12 C25 C26 O8 59.9(10)
O29 C25 C26 O8 178.8(6)
O12 C25 C26 C24 -62.7(11)
O29 C25 C26 C24 56.2(9)
O001 C12 C27 O23 68.9(8)
C10 C12 C27 O23 -168.8(6)
O001 C12 C27 C28 -172.0(6)
C10 C12 C27 C28 -49.7(8)
O23 C27 C28 O24 58.7(8)
C12 C27 C28 O24 -64.4(8)
O23 C27 C28 O22 179.5(7)
C12 C27 C28 O22 56.4(8)
O13 C10 C30 O22 -163.2(6)
C12 C10 C30 O22 -47.2(9)
O13 C10 C30 C29 78.4(9)
C12 C10 C30 C29 -165.5(7)
O21 C29 C30 O22 -62.0(10)
O21 C29 C30 C10 59.2(10)
O1 C20 C31 O24 -168.1(6)
C36 C20 C31 O24 73.1(9)
O1 C20 C31 C32 -51.4(9)
C36 C20 C31 C32 -170.2(7)
O24 C31 C32 O26 -73.6(8)
C20 C31 C32 O26 169.3(7)
O24 C31 C32 C33 168.6(7)
C20 C31 C32 C33 51.6(9)
O4 C14 C33 O25 56.5(10)
O1 C14 C33 O25 178.8(7)
O4 C14 C33 C32 -63.2(10)
O1 C14 C33 C32 59.1(9)
O26 C32 C33 O25 65.0(10)
C31 C32 C33 O25 -175.8(8)
O26 C32 C33 C14 -173.9(7)
C31 C32 C33 C14 -54.6(10)
O3 C9 C34 O17 -56.9(17)
C35 C9 C34 O17 66.5(17)
O3 C9 C35 O7 -166.7(8)
C34 C9 C35 O7 73.0(13)
O3 C9 C35 C19 -52.7(13)
C34 C9 C35 C19 -173.1(11)
O15 C19 C35 O7 -71.0(13)
C13 C19 C35 O7 168.9(10)
O15 C19 C35 C9 169.9(10)
C13 C19 C35 C9 49.9(13)
O1 C20 C36 O2 -57.2(9)
C31 C20 C36 O2 64.0(9)
O29 C22 C37 O28 -68.9(12)
C11 C22 C37 O28 50.2(13)
O4 C14 O1 C20 58.7(9)
C33 C14 O1 C20 -61.6(9)
C36 C20 O1 C14 -179.3(7)
C31 C20 O1 C14 57.0(9)
C35 C9 O3 C7 58.5(12)
C34 C9 O3 C7 -176.7(11)
O27 C7 O3 C9 57.3(13)
C13 C7 O3 C9 -63.8(12)
O1 C14 O4 C11 103.4(9)
C33 C14 O4 C11 -135.0(8)
C24 C11 O4 C14 160.6(8)
C22 C11 O4 C14 -82.6(11)
C9 C35 O7 C23 -105.4(17)
C19 C35 O7 C23 134.0(16)
O18 C23 O7 C35 105.6(14)
C18 C23 O7 C35 -137.3(13)
O29 C25 O12 C16 103.0(12)
C26 C25 O12 C16 -141.1(11)
C17 C16 O12 C25 115.0(11)
C15 C16 O12 C25 -121.3(11)
O20 C3 O13 C10 99.3(8)
C2 C3 O13 C10 -138.1(7)
C30 C10 O13 C3 -106.2(8)
C12 C10 O13 C3 131.9(7)
O7 C23 O18 C15 54.1(18)
C18 C23 O18 C15 -61.1(16)
C16 C15 O18 C23 57.6(16)
C21 C15 O18 C23 177.5(16)
O13 C3 O20 C5 57.2(9)
C2 C3 O20 C5 -62.7(9)
C8A C5 O20 C3 -178.6(8)
C6 C5 O20 C3 64.1(9)
O24 C28 O22 C30 57.0(9)
C27 C28 O22 C30 -62.5(9)
C10 C30 O22 C28 56.8(9)
C29 C30 O22 C28 -178.5(7)
O22 C28 O24 C31 102.1(7)
C27 C28 O24 C31 -137.2(6)
C32 C31 O24 C28 113.9(7)
C20 C31 O24 C28 -126.0(7)
C1 C6 O27 C7 136.7(8)
C5 C6 O27 C7 -105.6(9)
O3 C7 O27 C6 108.0(10)
C13 C7 O27 C6 -130.1(9)
C11 C22 O29 C25 64.1(12)
C37 C22 O29 C25 -174.7(12)
O12 C25 O29 C22 55.0(11)
C26 C25 O29 C22 -61.6(10)
